data_8104801
loop_
_publ_author_name
'Yang, Bin'
'Wang, Ai'
'Wang, Yan'

_publ_section_title
;
 Crystal structure of
 poly[aqua-(\m2-1,4-bis(2&#x2032;-carboxylatophenoxy)benzene-\k2
 O:O&#x2032;)-(\m2-4,4&#x2032;-bipyridione-\k2 N:N&#x2032;)cadmium(II)]
 monhydrate, C30H22CdN2O7&#x22C5;H2O
;
_journal_issue 3
_journal_name_full 'Zeitschrift f\"ur Kristallographie - New Crystal Structures'
_journal_page_first 685
_journal_page_last 687
_journal_paper_doi 10.1515/ncrs-2021-0036
_journal_volume 236
_journal_year 2021
_chemical_formula_moiety 'C30 H22 Cd N2 O7, H2 O'
_chemical_formula_sum 'C30 H24 Cd N2 O8'
_chemical_formula_weight 652.91
_space_group_crystal_system orthorhombic
_space_group_IT_number 56
_space_group_name_Hall '-P 2ab 2ac'
_space_group_name_H-M_alt 'P c c n'
_atom_sites_solution_hydrogens mixed
_cell_angle_alpha 90
_cell_angle_beta 90
_cell_angle_gamma 90
_cell_formula_units_Z 4
_cell_length_a 11.720(2)
_cell_length_b 14.000(3)
_cell_length_c 16.971(3)
_cell_measurement_reflns_used 2972
_cell_measurement_temperature 293(2)
_cell_measurement_theta_max 26.8
_cell_measurement_theta_min 2.65
_cell_volume 2784.6(9)
_computing_cell_refinement 'SAINT  (Bruker, 2009)[1]'
_computing_data_collection 'SMART  (Bruker, 2002)[1]'
_computing_data_reduction 'SAINT  (Bruker, 2009)[1]'
_computing_structure_refinement 'SHELXL-2014/7 (Sheldrick, 2014)[4]'
_computing_structure_solution SHELXT[2-3]
_diffrn_ambient_temperature 293(2)
_diffrn_detector_area_resol_mean '\w scans'
_diffrn_measured_fraction_theta_full 0.997
_diffrn_measured_fraction_theta_max 0.980
_diffrn_measurement_device_type graphite
_diffrn_measurement_method 'Bruker APEX-II CCD'
_diffrn_radiation_type MoK\a
_diffrn_radiation_wavelength 0.71073
_diffrn_reflns_av_R_equivalents 0.0469
_diffrn_reflns_av_unetI/netI 0.0448
_diffrn_reflns_Laue_measured_fraction_full 0.997
_diffrn_reflns_Laue_measured_fraction_max 0.980
_diffrn_reflns_limit_h_max 13
_diffrn_reflns_limit_h_min -10
_diffrn_reflns_limit_k_max 16
_diffrn_reflns_limit_k_min -14
_diffrn_reflns_limit_l_max 15
_diffrn_reflns_limit_l_min -20
_diffrn_reflns_number 6385
_diffrn_reflns_point_group_measured_fraction_full 0.997
_diffrn_reflns_point_group_measured_fraction_max 0.980
_diffrn_reflns_theta_full 25.242
_diffrn_reflns_theta_max 25.641
_diffrn_reflns_theta_min 2.400
_diffrn_source 'sealed tube'
_exptl_absorpt_coefficient_mu 0.839
_exptl_absorpt_correction_T_max 0.881
_exptl_absorpt_correction_T_min 0.777
_exptl_absorpt_correction_type multi-scan
_exptl_absorpt_process_details SADABS
_exptl_crystal_colour colorless
_exptl_crystal_density_diffrn 1.557
_exptl_crystal_description plate
_exptl_crystal_F_000 1320
_exptl_crystal_size_max 0.300
_exptl_crystal_size_mid 0.250
_exptl_crystal_size_min 0.150
_refine_diff_density_max 1.115
_refine_diff_density_min -0.879
_refine_diff_density_rms 0.111
_refine_ls_extinction_coef .
_refine_ls_extinction_method none
_refine_ls_goodness_of_fit_ref 1.074
_refine_ls_hydrogen_treatment mixed
_refine_ls_matrix_type full
_refine_ls_number_parameters 200
_refine_ls_number_reflns 2586
_refine_ls_number_restraints 23
_refine_ls_restrained_S_all 1.105
_refine_ls_R_factor_all 0.0701
_refine_ls_R_factor_gt 0.0544
_refine_ls_shift/su_max 0.000
_refine_ls_shift/su_mean 0.000
_refine_ls_structure_factor_coef Fsqd
_refine_ls_weighting_details 'w=1/[\s^2^(Fo^2^)+(0.0786P)^2^+3.5176P] where P=(Fo^2^+2Fc^2^)/3'
_refine_ls_weighting_scheme calc
_refine_ls_wR_factor_gt 0.1506
_refine_ls_wR_factor_ref 0.1664
_reflns_Friedel_coverage 0.000
_reflns_Friedel_fraction_full .
_reflns_Friedel_fraction_max .
_reflns_number_gt 1834
_reflns_number_total 2586
_reflns_threshold_expression 'I > 2\s(I)'
_cod_data_source_file suppl_j_ncrs-2021-0036_suppl.cif
_cod_data_source_block YB
_cod_original_cell_volume 2784.7(10)
_cod_database_code 8104801
_shelx_space_group_comment
;
The symmetry employed for this shelxl refinement is uniquely defined
by the following loop, which should always be used as a source of
symmetry information in preference to the above space-group names.
They are only intended as comments.
;
_shelx_estimated_absorpt_t_min 0.787
_shelx_estimated_absorpt_t_max 0.885

loop_
_space_group_symop_operation_xyz
'x, y, z'
'-x+1/2, -y+1/2, z'
'-x, y+1/2, -z+1/2'
'x+1/2, -y, -z+1/2'
'-x, -y, -z'
'x-1/2, y-1/2, -z'
'x, -y-1/2, z-1/2'
'-x-1/2, y, z-1/2'

loop_
_atom_site_label
_atom_site_type_symbol
_atom_site_fract_x
_atom_site_fract_y
_atom_site_fract_z
_atom_site_U_iso_or_equiv
_atom_site_adp_type
_atom_site_occupancy
_atom_site_site_symmetry_order
_atom_site_calc_flag
_atom_site_refinement_flags_posn
_atom_site_refinement_flags_adp
_atom_site_refinement_flags_occupancy
_atom_site_disorder_assembly
_atom_site_disorder_group
Cd1 Cd 0.2500 0.7500 0.29086(3) 0.0461(2) Uani 1 2 d DS TU P . .
O1 O 0.2441(3) 0.6338(3) 0.3837(4) 0.0712(14) Uani 1 1 d . . . . .
O2 O 0.2364(5) 0.5334(7) 0.2883(3) 0.121(3) Uani 1 1 d . . . . .
O3 O 0.2694(3) 0.5282(3) 0.5278(2) 0.0545(10) Uani 1 1 d . . . . .
O4 O 0.2514(8) 0.6683(10) 0.1768(6) 0.090(3) Uani 0.5 1 d D U P . .
H4A H 0.234(14) 0.689(5) 0.1316(19) 0.135 Uiso 0.5 1 d D U P . .
H4B H 0.278(15) 0.612(5) 0.177(3) 0.135 Uiso 0.5 1 d D U P . .
N1 N 0.4479(5) 0.7490(3) 0.2892(3) 0.0535(13) Uani 1 1 d . U . . .
C1 C 0.5075(5) 0.8231(5) 0.2596(4) 0.0607(16) Uani 1 1 d . . . . .
H1 H 0.4674 0.8748 0.2390 0.073 Uiso 1 1 calc R U . . .
C2 C 0.6260(4) 0.8259(5) 0.2583(4) 0.0614(17) Uani 1 1 d . . . . .
H2 H 0.6639 0.8785 0.2374 0.074 Uiso 1 1 calc R U . . .
C3 C 0.6253(4) 0.6734(5) 0.3183(4) 0.0574(15) Uani 1 1 d . . . . .
H3 H 0.6632 0.6204 0.3384 0.069 Uiso 1 1 calc R U . . .
C5 C 0.5079(4) 0.6763(5) 0.3184(3) 0.0570(15) Uani 1 1 d . . . . .
H5 H 0.4684 0.6249 0.3398 0.068 Uiso 1 1 calc R U . . .
C6 C 0.2220(5) 0.5533(5) 0.3563(4) 0.0587(15) Uani 1 1 d . . . . .
C7 C 0.1672(4) 0.4802(4) 0.4101(3) 0.0487(12) Uani 1 1 d . . . . .
C8 C 0.0833(5) 0.4219(5) 0.3767(4) 0.0657(17) Uani 1 1 d . . . . .
H8 H 0.0691 0.4256 0.3229 0.079 Uiso 1 1 calc R U . . .
C9 C 0.0215(6) 0.3592(5) 0.4223(6) 0.079(2) Uani 1 1 d . . . . .
H9 H -0.0351 0.3217 0.3995 0.095 Uiso 1 1 calc R U . . .
C10 C 0.0433(6) 0.3523(5) 0.5000(6) 0.089(3) Uani 1 1 d . . . . .
H10 H 0.0017 0.3096 0.5306 0.106 Uiso 1 1 calc R U . . .
C11 C 0.1265(6) 0.4079(6) 0.5347(4) 0.075(2) Uani 1 1 d . . . . .
H11 H 0.1410 0.4028 0.5884 0.091 Uiso 1 1 calc R U . . .
C12 C 0.1886(4) 0.4716(4) 0.4887(3) 0.0502(13) Uani 1 1 d . . . . .
C13 C 0.3845(4) 0.5112(4) 0.5111(3) 0.0465(12) Uani 1 1 d . . . . .
C14 C 0.4242(4) 0.4313(4) 0.4724(3) 0.0543(14) Uani 1 1 d . . . . .
H14 H 0.3736 0.3850 0.4545 0.065 Uiso 1 1 calc R U . . .
C15 C 0.4595(4) 0.5791(4) 0.5394(3) 0.0551(15) Uani 1 1 d . . . . .
H15 H 0.4318 0.6320 0.5664 0.066 Uiso 1 1 calc R U . . .
C4 C 0.6868(5) 0.7495(5) 0.2883(3) 0.0520(15) Uani 1 1 d . . . . .
O5 O 0.2500 0.7500 0.5239(4) 0.069(2) Uani 1 2 d DS T P . .
H5A H 0.255(7) 0.791(5) 0.487(4) 0.104 Uiso 1 1 d D U . . .

loop_
_atom_site_aniso_label
_atom_site_aniso_U_11
_atom_site_aniso_U_22
_atom_site_aniso_U_33
_atom_site_aniso_U_23
_atom_site_aniso_U_13
_atom_site_aniso_U_12
Cd1 0.0163(3) 0.0750(5) 0.0469(3) 0.000 0.000 -0.0045(2)
O1 0.049(2) 0.057(3) 0.108(4) 0.008(3) 0.008(2) -0.0048(19)
O2 0.130(6) 0.171(8) 0.062(3) -0.007(4) 0.023(3) -0.039(5)
O3 0.0277(16) 0.073(3) 0.063(2) -0.014(2) -0.0012(15) 0.0009(18)
O4 0.077(6) 0.151(8) 0.042(4) -0.025(5) 0.005(4) -0.025(6)
N1 0.036(2) 0.076(3) 0.049(2) -0.003(2) -0.0004(19) -0.003(2)
C1 0.028(2) 0.088(5) 0.066(4) 0.010(3) -0.003(3) -0.003(3)
C2 0.031(3) 0.094(5) 0.059(3) 0.012(3) 0.004(3) -0.004(3)
C3 0.026(2) 0.085(4) 0.061(3) 0.001(3) 0.000(2) -0.001(3)
C5 0.030(2) 0.085(4) 0.056(3) -0.002(3) -0.001(2) -0.008(3)
C6 0.040(3) 0.071(4) 0.065(4) -0.007(3) -0.004(3) 0.001(3)
C7 0.026(2) 0.055(3) 0.064(3) -0.005(3) 0.002(2) 0.001(2)
C8 0.042(3) 0.071(4) 0.084(4) -0.017(4) -0.008(3) -0.006(3)
C9 0.046(3) 0.066(4) 0.127(7) -0.006(5) -0.003(4) -0.016(3)
C10 0.050(4) 0.078(5) 0.138(8) 0.028(5) 0.003(4) -0.015(4)
C11 0.050(3) 0.092(5) 0.085(5) 0.028(4) -0.002(3) -0.002(4)
C12 0.024(2) 0.057(3) 0.069(3) -0.002(3) -0.005(2) 0.000(2)
C13 0.026(2) 0.060(3) 0.054(3) 0.005(3) -0.005(2) 0.001(2)
C14 0.032(3) 0.056(3) 0.075(4) -0.009(3) -0.008(2) -0.002(2)
C15 0.035(3) 0.058(3) 0.073(4) -0.013(3) -0.009(2) 0.006(2)
C4 0.021(3) 0.091(4) 0.044(3) -0.003(3) 0.001(2) -0.004(2)
O5 0.091(6) 0.063(4) 0.053(4) 0.000 0.000 0.009(4)

loop_
_atom_type_symbol
_atom_type_description
_atom_type_scat_dispersion_real
_atom_type_scat_dispersion_imag
_atom_type_scat_source
C C 0.0033 0.0016 'International Tables Vol C Tables 4.2.6.8 and 6.1.1.4'
H H 0.0000 0.0000 'International Tables Vol C Tables 4.2.6.8 and 6.1.1.4'
N N 0.0061 0.0033 'International Tables Vol C Tables 4.2.6.8 and 6.1.1.4'
O O 0.0106 0.0060 'International Tables Vol C Tables 4.2.6.8 and 6.1.1.4'
Cd Cd -0.8075 1.2024 'International Tables Vol C Tables 4.2.6.8 and 6.1.1.4'

loop_
_geom_angle_atom_site_label_1
_geom_angle_atom_site_label_2
_geom_angle_atom_site_label_3
_geom_angle
_geom_angle_site_symmetry_1
_geom_angle_site_symmetry_3
O4 Cd1 O4 61.2(7) 2_565 .
O4 Cd1 O1 103.5(4) 2_565 2_565
O4 Cd1 O1 164.5(4) . 2_565
O4 Cd1 O1 164.5(4) 2_565 .
O4 Cd1 O1 103.5(4) . .
O1 Cd1 O1 91.9(3) 2_565 .
O4 Cd1 N1 90.0(3) 2_565 .
O4 Cd1 N1 88.8(3) . .
O1 Cd1 N1 88.98(15) 2_565 .
O1 Cd1 N1 91.96(15) . .
O4 Cd1 N1 88.8(3) 2_565 2_565
O4 Cd1 N1 90.0(3) . 2_565
O1 Cd1 N1 91.96(15) 2_565 2_565
O1 Cd1 N1 88.98(15) . 2_565
N1 Cd1 N1 178.6(2) . 2_565
C6 O1 Cd1 113.4(5) . .
C13 O3 C12 117.3(4) . .
Cd1 O4 H4A 127(3) . .
Cd1 O4 H4B 117.7(14) . .
H4A O4 H4B 115(2) . .
C5 N1 C1 117.0(6) . .
C5 N1 Cd1 121.9(4) . .
C1 N1 Cd1 121.2(4) . .
N1 C1 C2 123.0(7) . .
N1 C1 H1 118.5 . .
C2 C1 H1 118.5 . .
C4 C2 C1 119.2(6) . .
C4 C2 H2 120.4 . .
C1 C2 H2 120.4 . .
C5 C3 C4 119.9(6) . .
C5 C3 H3 120.1 . .
C4 C3 H3 120.1 . .
N1 C5 C3 123.4(6) . .
N1 C5 H5 118.3 . .
C3 C5 H5 118.3 . .
O2 C6 O1 122.6(8) . .
O2 C6 C7 118.9(7) . .
O1 C6 C7 118.4(6) . .
C12 C7 C8 118.4(6) . .
C12 C7 C6 124.9(5) . .
C8 C7 C6 116.6(5) . .
C9 C8 C7 120.9(7) . .
C9 C8 H8 119.5 . .
C7 C8 H8 119.5 . .
C10 C9 C8 119.8(7) . .
C10 C9 H9 120.1 . .
C8 C9 H9 120.1 . .
C9 C10 C11 120.8(7) . .
C9 C10 H10 119.6 . .
C11 C10 H10 119.6 . .
C10 C11 C12 119.4(7) . .
C10 C11 H11 120.3 . .
C12 C11 H11 120.3 . .
C7 C12 C11 120.7(5) . .
C7 C12 O3 122.5(5) . .
C11 C12 O3 116.7(6) . .
C14 C13 C15 120.6(5) . .
C14 C13 O3 124.1(5) . .
C15 C13 O3 115.3(5) . .
C13 C14 C15 119.1(5) . 5_666
C13 C14 H14 120.4 . .
C15 C14 H14 120.4 5_666 .
C13 C15 C14 120.2(5) . 5_666
C13 C15 H15 119.9 . .
C14 C15 H15 119.9 5_666 .
C3 C4 C2 117.6(5) . .
C3 C4 C4 121.9(7) . 2_665
C2 C4 C4 120.5(7) . 2_665

loop_
_geom_bond_atom_site_label_1
_geom_bond_atom_site_label_2
_geom_bond_distance
_geom_bond_site_symmetry_2
Cd1 O4 2.247(10) 2_565
Cd1 O4 2.247(10) .
Cd1 O1 2.266(5) 2_565
Cd1 O1 2.266(5) .
Cd1 N1 2.320(6) .
Cd1 N1 2.320(6) 2_565
O1 C6 1.247(8) .
O2 C6 1.200(8) .
O3 C13 1.399(6) .
O3 C12 1.403(6) .
O4 H4A 0.846(10) .
O4 H4B 0.850(10) .
N1 C5 1.332(8) .
N1 C1 1.348(8) .
C1 C2 1.390(7) .
C1 H1 0.9300 .
C2 C4 1.383(9) .
C2 H2 0.9300 .
C3 C5 1.377(7) .
C3 C4 1.383(9) .
C3 H3 0.9300 .
C5 H5 0.9300 .
C6 C7 1.514(9) .
C7 C12 1.362(8) .
C7 C8 1.398(8) .
C8 C9 1.377(9) .
C8 H8 0.9300 .
C9 C10 1.346(12) .
C9 H9 0.9300 .
C10 C11 1.381(10) .
C10 H10 0.9300 .
C11 C12 1.391(9) .
C11 H11 0.9300 .
C13 C14 1.378(8) .
C13 C15 1.380(7) .
C14 C15 1.386(7) 5_666
C14 H14 0.9300 .
C15 C14 1.386(7) 5_666
C15 H15 0.9300 .
C4 C4 1.481(11) 2_665
O5 H5A 0.852(10) .

loop_
_geom_hbond_atom_site_label_D
_geom_hbond_atom_site_label_H
_geom_hbond_atom_site_label_A
_geom_hbond_distance_DH
_geom_hbond_distance_HA
_geom_hbond_distance_DA
_geom_hbond_angle_DHA
_geom_hbond_site_symmetry_A
O5 H5A O3 0.852(10) 2.64(8) 3.114(5) 117(7) 2_565
O5 H5A O1 0.852(10) 2.05(2) 2.883(8) 168(9) 2_565
C2 H2 O2 0.93 2.50 3.416(12) 167.4 3_655
O4 H4B O2 0.850(10) 2.23(11) 2.678(15) 113(9) .
O4 H4A O5 0.846(10) 2.02(6) 2.836(13) 161(17) 7_575
O5 H5A O3 0.852(10) 2.64(8) 3.114(5) 117(7) 2_565
O5 H5A O1 0.852(10) 2.05(2) 2.883(8) 168(9) 2_565
C2 H2 O2 0.93 2.50 3.416(12) 167.4 3_655
O4 H4B O2 0.850(10) 2.23(11) 2.678(15) 113(9) .
O4 H4A O5 0.846(10) 2.02(6) 2.836(13) 161(17) 7_575
O4 H4B O2 0.850(10) 2.23(11) 2.678(15) 113(9) .
C2 H2 O2 0.93 2.50 3.416(12) 167.4 3_655
O5 H5A O1 0.852(10) 2.05(2) 2.883(8) 168(9) 2_565
O5 H5A O3 0.852(10) 2.64(8) 3.114(5) 117(7) 2_565
O4 H4B O2 0.850(10) 2.23(11) 2.678(15) 113(9) .
C2 H2 O2 0.93 2.50 3.416(12) 167.4 3_655
O5 H5A O1 0.852(10) 2.05(2) 2.883(8) 168(9) 2_565
O5 H5A O3 0.852(10) 2.64(8) 3.114(5) 117(7) 2_565
O4 H4B O2 0.850(10) 2.23(11) 2.678(15) 113(9) .
C2 H2 O2 0.93 2.50 3.416(12) 167.4 3_655
O5 H5A O1 0.852(10) 2.05(2) 2.883(8) 168(9) 2_565
O5 H5A O3 0.852(10) 2.64(8) 3.114(5) 117(7) 2_565
O4 H4B O2 0.850(10) 2.23(11) 2.678(15) 113(9) .
C2 H2 O2 0.93 2.50 3.416(12) 167.4 3_655
O5 H5A O1 0.852(10) 2.05(2) 2.883(8) 168(9) 2_565
O5 H5A O3 0.852(10) 2.64(8) 3.114(5) 117(7) 2_565
O4 H4B O3 0.850(10) 2.85(3) 3.210(11) 107(3) 8_655
O4 H4B O2 0.850(10) 2.23(11) 2.678(15) 113(9) .
C2 H2 O2 0.93 2.50 3.416(12) 167.4 3_655
O5 H5A O1 0.852(10) 2.05(2) 2.883(8) 168(9) 2_565
O5 H5A O3 0.852(10) 2.64(8) 3.114(5) 117(7) 2_565
O4 H4A O5 0.846(10) 2.02(6) 2.836(13) 161(17) 7_575
O4 H4B O2 0.850(10) 2.23(11) 2.678(15) 113(9) .
C2 H2 O2 0.93 2.50 3.416(12) 167.4 3_655
O5 H5A O1 0.852(10) 2.05(2) 2.883(8) 168(9) 2_565
O5 H5A O3 0.852(10) 2.64(8) 3.114(5) 117(7) 2_565
O4 H4A O5 0.846(10) 2.02(6) 2.836(13) 161(17) 7_575
O4 H4B O2 0.850(10) 2.23(11) 2.678(15) 113(9) .
C2 H2 O2 0.93 2.50 3.416(12) 167.4 3_655
O5 H5A O1 0.852(10) 2.05(2) 2.883(8) 168(9) 2_565
O5 H5A O3 0.852(10) 2.64(8) 3.114(5) 117(7) 2_565

loop_
_geom_torsion_atom_site_label_1
_geom_torsion_atom_site_label_2
_geom_torsion_atom_site_label_3
_geom_torsion_atom_site_label_4
_geom_torsion
_geom_torsion_site_symmetry_1
_geom_torsion_site_symmetry_2
_geom_torsion_site_symmetry_3
_geom_torsion_site_symmetry_4
C5 N1 C1 C2 0.1(9) . . . .
Cd1 N1 C1 C2 179.2(5) . . . .
N1 C1 C2 C4 0.3(10) . . . .
C1 N1 C5 C3 -0.9(9) . . . .
Cd1 N1 C5 C3 180.0(5) . . . .
C4 C3 C5 N1 1.3(10) . . . .
Cd1 O1 C6 O2 21.2(8) . . . .
Cd1 O1 C6 C7 -154.4(4) . . . .
O2 C6 C7 C12 149.6(7) . . . .
O1 C6 C7 C12 -34.6(8) . . . .
O2 C6 C7 C8 -34.6(9) . . . .
O1 C6 C7 C8 141.2(6) . . . .
C12 C7 C8 C9 1.8(9) . . . .
C6 C7 C8 C9 -174.2(6) . . . .
C7 C8 C9 C10 -1.2(11) . . . .
C8 C9 C10 C11 0.4(12) . . . .
C9 C10 C11 C12 -0.1(12) . . . .
C8 C7 C12 C11 -1.5(9) . . . .
C6 C7 C12 C11 174.2(6) . . . .
C8 C7 C12 O3 -178.7(5) . . . .
C6 C7 C12 O3 -3.0(8) . . . .
C10 C11 C12 C7 0.7(10) . . . .
C10 C11 C12 O3 178.0(6) . . . .
C13 O3 C12 C7 -70.3(7) . . . .
C13 O3 C12 C11 112.4(6) . . . .
C12 O3 C13 C14 -14.0(8) . . . .
C12 O3 C13 C15 168.7(5) . . . .
C15 C13 C14 C15 -1.4(10) . . . 5_666
O3 C13 C14 C15 -178.5(5) . . . 5_666
C14 C13 C15 C14 1.4(10) . . . 5_666
O3 C13 C15 C14 178.8(5) . . . 5_666
C5 C3 C4 C2 -0.9(9) . . . .
C5 C3 C4 C4 178.8(5) . . . 2_665
C1 C2 C4 C3 0.1(9) . . . .
C1 C2 C4 C4 -179.6(5) . . . 2_665
